data_4112178
loop_
_publ_author_name
'Dongmei Cui'
'Olivier Tardif'
'Zhaomin Hou'

_publ_section_title
;
 Tetranuclear Rare Earth Metal Polyhydrido Complexes Composed of
 "(C5Me4SiMe3)LnH2" Units. Unique Reactivities toward Unsaturated C-C,
 C-N, and C-O Bonds
;
_journal_name_full 'Journal of the American Chemical Society'
_journal_page_first 1312
_journal_page_last 1313
_journal_paper_doi 10.1021/ja039324o
_journal_volume 126
_journal_year 2004
_chemical_formula_sum 'C86 H126 Lu4 N4 O Si4'
_chemical_formula_weight 2044.15
_chemical_name_systematic
; 
 ? 
;
_space_group_IT_number 15
_symmetry_cell_setting monoclinic
_symmetry_space_group_name_Hall '-C 2yc'
_symmetry_space_group_name_H-M 'C 1 2/c 1'
_atom_sites_solution_hydrogens geom
_atom_sites_solution_primary direct
_atom_sites_solution_secondary difmap
_audit_creation_method SHELXL-97
_cell_angle_alpha 90.00
_cell_angle_beta 90.861(2)
_cell_angle_gamma 90.00
_cell_formula_units_Z 4
_cell_length_a 18.165(3)
_cell_length_b 21.836(3)
_cell_length_c 21.363(3)
_cell_measurement_temperature 173(1)
_cell_volume 8473(2)
_computing_cell_refinement 'Bruker SMART'
_computing_data_collection 'Bruker SMART'
_computing_data_reduction 'Bruker SHELXTL'
_computing_molecular_graphics 'Bruker SHELXTL'
_computing_publication_material 'Bruker SHELXTL'
_computing_structure_refinement 'SHELXL-97 (Sheldrick, 1997)'
_computing_structure_solution 'SHELXS-97 (Sheldrick, 1990)'
_diffrn_ambient_temperature 173(1)
_diffrn_measured_fraction_theta_full 0.921
_diffrn_measured_fraction_theta_max 0.921
_diffrn_measurement_device_type 'CCD area detector'
_diffrn_measurement_method 'phi and omega scans'
_diffrn_radiation_monochromator graphite
_diffrn_radiation_source 'fine-focus sealed tube'
_diffrn_radiation_type MoK\a
_diffrn_radiation_wavelength 0.71073
_diffrn_reflns_av_R_equivalents 0.0309
_diffrn_reflns_av_sigmaI/netI 0.0482
_diffrn_reflns_limit_h_max 23
_diffrn_reflns_limit_h_min -22
_diffrn_reflns_limit_k_max 22
_diffrn_reflns_limit_k_min -27
_diffrn_reflns_limit_l_max 28
_diffrn_reflns_limit_l_min -27
_diffrn_reflns_number 24767
_diffrn_reflns_theta_full 28.04
_diffrn_reflns_theta_max 28.04
_diffrn_reflns_theta_min 1.46
_exptl_absorpt_coefficient_mu 4.722
_exptl_absorpt_correction_T_max 0.93
_exptl_absorpt_correction_T_min 0.61
_exptl_absorpt_correction_type SADABS
_exptl_crystal_colour colorless
_exptl_crystal_density_diffrn 1.602
_exptl_crystal_description prism
_exptl_crystal_F_000 4072
_exptl_crystal_size_max 0.8
_exptl_crystal_size_mid 0.6
_exptl_crystal_size_min 0.5
_refine_diff_density_max 1.635
_refine_diff_density_min -1.400
_refine_diff_density_rms 0.126
_refine_ls_extinction_coef 0.000000(6)
_refine_ls_extinction_expression Fc^*^=kFc[1+0.001xFc^2^\l^3^/sin(2\q)]^-1/4^
_refine_ls_extinction_method SHELXL
_refine_ls_goodness_of_fit_ref 1.078
_refine_ls_hydrogen_treatment mixed
_refine_ls_matrix_type full
_refine_ls_number_parameters 434
_refine_ls_number_reflns 9458
_refine_ls_number_restraints 0
_refine_ls_restrained_S_all 1.078
_refine_ls_R_factor_all 0.0445
_refine_ls_R_factor_gt 0.0271
_refine_ls_shift/su_max 59.574
_refine_ls_shift/su_mean 0.329
_refine_ls_structure_factor_coef Fsqd
_refine_ls_weighting_details 'calc w=1/[\s^2^(Fo^2^)+(0.0200P)^2^+0.0000P] where P=(Fo^2^+2Fc^2^)/3'
_refine_ls_weighting_scheme calc
_refine_ls_wR_factor_gt 0.0562
_refine_ls_wR_factor_ref 0.0596
_reflns_number_gt 7368
_reflns_number_total 9458
_reflns_threshold_expression >2sigma(I)
_cod_data_source_file ja039324osi20031224_085604.cif
_cod_data_source_block 03012c
_cod_database_code 4112178

loop_
_symmetry_equiv_pos_as_xyz
'x, y, z'
'-x, y, -z+1/2'
'x+1/2, y+1/2, z'
'-x+1/2, y+1/2, -z+1/2'
'-x, -y, -z'
'x, -y, z-1/2'
'-x+1/2, -y+1/2, -z'
'x+1/2, -y+1/2, z-1/2'

loop_
_atom_site_label
_atom_site_type_symbol
_atom_site_fract_x
_atom_site_fract_y
_atom_site_fract_z
_atom_site_U_iso_or_equiv
_atom_site_adp_type
_atom_site_occupancy
_atom_site_symmetry_multiplicity
_atom_site_calc_flag
_atom_site_refinement_flags
Lu1 Lu 1.020898(10) 0.131335(9) 0.173973(9) 0.01708(6) Uani 1 1 d .
Lu2 Lu 0.911153(11) 0.242794(9) 0.230058(9) 0.01960(6) Uani 1 1 d .
Si1 Si 1.20666(8) 0.02429(7) 0.12435(7) 0.0276(3) Uani 1 1 d .
Si2 Si 0.74876(9) 0.32640(7) 0.34657(7) 0.0346(4) Uani 1 1 d .
N1 N 0.91746(19) 0.13853(16) 0.23186(17) 0.0189(8) Uani 1 1 d .
N2 N 1.0155(2) 0.23592(16) 0.18029(18) 0.0214(9) Uani 1 1 d .
O1 O 1.0000 0.6775(5) 0.2500 0.174(4) Uiso 1 2 d S
C1 C 1.1087(2) 0.0508(2) 0.1171(2) 0.0208(10) Uani 1 1 d .
C2 C 1.0448(3) 0.0158(2) 0.1345(2) 0.0213(10) Uani 1 1 d .
C3 C 0.9837(3) 0.0354(2) 0.0985(2) 0.0216(10) Uani 1 1 d .
C4 C 1.0076(3) 0.0825(2) 0.0569(2) 0.0224(10) Uani 1 1 d .
C5 C 1.0834(3) 0.0921(2) 0.0681(2) 0.0195(10) Uani 1 1 d .
C6 C 1.0435(3) -0.0392(2) 0.1775(2) 0.0355(13) Uani 1 1 d .
H6A H 0.9934 -0.0498 0.1862 0.053 Uiso 1 1 calc R
H6B H 1.0690 -0.0296 0.2160 0.053 Uiso 1 1 calc R
H6C H 1.0673 -0.0732 0.1577 0.053 Uiso 1 1 calc R
C7 C 0.9096(3) 0.0029(2) 0.0928(3) 0.0344(13) Uani 1 1 d .
H7A H 0.9135 -0.0306 0.0640 0.052 Uiso 1 1 calc R
H7B H 0.8730 0.0313 0.0778 0.052 Uiso 1 1 calc R
H7C H 0.8957 -0.0123 0.1331 0.052 Uiso 1 1 calc R
C8 C 0.9631(3) 0.1067(2) 0.0022(2) 0.0303(12) Uani 1 1 d .
H8A H 0.9875 0.1418 -0.0150 0.045 Uiso 1 1 calc R
H8B H 0.9151 0.1183 0.0161 0.045 Uiso 1 1 calc R
H8C H 0.9586 0.0755 -0.0292 0.045 Uiso 1 1 calc R
C9 C 1.1324(3) 0.1317(2) 0.0281(2) 0.0278(11) Uani 1 1 d .
H9A H 1.1539 0.1071 -0.0040 0.042 Uiso 1 1 calc R
H9B H 1.1708 0.1492 0.0538 0.042 Uiso 1 1 calc R
H9C H 1.1037 0.1638 0.0093 0.042 Uiso 1 1 calc R
C10 C 1.2231(3) -0.0334(2) 0.1878(3) 0.0414(15) Uani 1 1 d .
H10A H 1.2045 -0.0179 0.2265 0.062 Uiso 1 1 calc R
H10B H 1.2750 -0.0409 0.1923 0.062 Uiso 1 1 calc R
H10C H 1.1984 -0.0709 0.1772 0.062 Uiso 1 1 calc R
C11 C 1.2299(3) -0.0155(3) 0.0492(3) 0.0483(16) Uani 1 1 d .
H11A H 1.2796 -0.0304 0.0516 0.073 Uiso 1 1 calc R
H11B H 1.2251 0.0128 0.0150 0.073 Uiso 1 1 calc R
H11C H 1.1969 -0.0493 0.0425 0.073 Uiso 1 1 calc R
C12 C 1.2765(3) 0.0871(3) 0.1338(3) 0.0473(16) Uani 1 1 d .
H12A H 1.2646 0.1117 0.1694 0.071 Uiso 1 1 calc R
H12B H 1.2763 0.1121 0.0969 0.071 Uiso 1 1 calc R
H12C H 1.3245 0.0694 0.1399 0.071 Uiso 1 1 calc R
C13 C 0.8027(3) 0.3148(2) 0.2728(2) 0.0257(11) Uani 1 1 d .
C14 C 0.7716(3) 0.2837(2) 0.2201(2) 0.0262(11) Uani 1 1 d .
C15 C 0.8045(3) 0.3059(2) 0.1648(2) 0.0269(11) Uani 1 1 d .
C16 C 0.8596(3) 0.3494(2) 0.1830(2) 0.0233(11) Uani 1 1 d .
C17 C 0.8576(2) 0.3556(2) 0.2487(2) 0.0231(11) Uani 1 1 d .
C18 C 0.7049(3) 0.2411(2) 0.2191(3) 0.0454(16) Uani 1 1 d .
H18A H 0.6607 0.2648 0.2143 0.068 Uiso 1 1 calc R
H18B H 0.7034 0.2186 0.2577 0.068 Uiso 1 1 calc R
H18C H 0.7088 0.2130 0.1847 0.068 Uiso 1 1 calc R
C19 C 0.7739(3) 0.2967(3) 0.0993(2) 0.0395(14) Uani 1 1 d .
H19A H 0.7623 0.2542 0.0931 0.059 Uiso 1 1 calc R
H19B H 0.8098 0.3093 0.0694 0.059 Uiso 1 1 calc R
H19C H 0.7301 0.3208 0.0939 0.059 Uiso 1 1 calc R
C20 C 0.9027(3) 0.3888(2) 0.1383(2) 0.0346(13) Uani 1 1 d .
H20A H 0.8726 0.4225 0.1245 0.052 Uiso 1 1 calc R
H20B H 0.9167 0.3647 0.1028 0.052 Uiso 1 1 calc R
H20C H 0.9460 0.4042 0.1592 0.052 Uiso 1 1 calc R
C21 C 0.9015(3) 0.4035(2) 0.2845(3) 0.0370(13) Uani 1 1 d .
H21A H 0.9432 0.4156 0.2603 0.056 Uiso 1 1 calc R
H21B H 0.9182 0.3867 0.3237 0.056 Uiso 1 1 calc R
H21C H 0.8709 0.4385 0.2920 0.056 Uiso 1 1 calc R
C22 C 0.7324(3) 0.2556(2) 0.3939(3) 0.0462(16) Uani 1 1 d .
H22A H 0.7018 0.2278 0.3703 0.069 Uiso 1 1 calc R
H22B H 0.7083 0.2664 0.4321 0.069 Uiso 1 1 calc R
H22C H 0.7786 0.2363 0.4036 0.069 Uiso 1 1 calc R
C23 C 0.6542(4) 0.3553(3) 0.3232(3) 0.065(2) Uani 1 1 d .
H23A H 0.6296 0.3251 0.2979 0.098 Uiso 1 1 calc R
H23B H 0.6590 0.3926 0.2997 0.098 Uiso 1 1 calc R
H23C H 0.6262 0.3630 0.3601 0.098 Uiso 1 1 calc R
C24 C 0.7907(4) 0.3859(3) 0.4001(3) 0.071(2) Uani 1 1 d .
H24A H 0.7665 0.3849 0.4397 0.107 Uiso 1 1 calc R
H24B H 0.7848 0.4257 0.3816 0.107 Uiso 1 1 calc R
H24C H 0.8421 0.3774 0.4062 0.107 Uiso 1 1 calc R
C25 C 0.8555(3) 0.0947(2) 0.2257(2) 0.0304(12) Uani 1 1 d .
H25A H 0.8288 0.0951 0.2647 0.037 Uiso 1 1 calc R
H25B H 0.8763 0.0540 0.2212 0.037 Uiso 1 1 calc R
C26 C 0.8002(3) 0.1039(2) 0.1729(2) 0.0235(11) Uani 1 1 d .
C27 C 0.7310(3) 0.0764(2) 0.1775(3) 0.0350(13) Uani 1 1 d .
H27 H 0.7191 0.0552 0.2138 0.042 Uiso 1 1 calc R
C28 C 0.6798(3) 0.0802(3) 0.1288(3) 0.0437(15) Uani 1 1 d .
H28 H 0.6337 0.0621 0.1328 0.052 Uiso 1 1 calc R
C29 C 0.6973(3) 0.1110(3) 0.0742(3) 0.0402(14) Uani 1 1 d .
H29 H 0.6633 0.1133 0.0413 0.048 Uiso 1 1 calc R
C30 C 0.7651(3) 0.1381(2) 0.0691(2) 0.0348(13) Uani 1 1 d .
H30 H 0.7772 0.1586 0.0324 0.042 Uiso 1 1 calc R
C31 C 0.8166(3) 0.1351(2) 0.1190(2) 0.0272(11) Uani 1 1 d .
H31 H 0.8620 0.1543 0.1155 0.033 Uiso 1 1 calc R
C32 C 1.0580(3) 0.2584(3) 0.1264(2) 0.0401(15) Uani 1 1 d .
H32A H 1.0992 0.2308 0.1211 0.048 Uiso 1 1 calc R
H32B H 1.0784 0.2980 0.1381 0.048 Uiso 1 1 calc R
C33 C 1.0207(3) 0.2661(2) 0.0622(2) 0.0299(12) Uani 1 1 d .
C34 C 0.9468(3) 0.2562(2) 0.0512(3) 0.0358(13) Uani 1 1 d .
H34 H 0.9168 0.2446 0.0840 0.043 Uiso 1 1 calc R
C35 C 0.9165(4) 0.2633(3) -0.0087(3) 0.0483(16) Uani 1 1 d .
H35 H 0.8666 0.2563 -0.0157 0.058 Uiso 1 1 calc R
C36 C 0.9605(4) 0.2807(3) -0.0578(3) 0.069(2) Uani 1 1 d .
H36 H 0.9403 0.2859 -0.0977 0.083 Uiso 1 1 calc R
C37 C 1.0343(4) 0.2900(4) -0.0473(3) 0.073(3) Uani 1 1 d .
H37 H 1.0642 0.3017 -0.0802 0.087 Uiso 1 1 calc R
C38 C 1.0646(4) 0.2824(3) 0.0120(3) 0.0524(18) Uani 1 1 d .
H38 H 1.1149 0.2881 0.0184 0.063 Uiso 1 1 calc R
C39 C 0.9689(7) 0.4647(5) 0.5247(7) 0.156(4) Uiso 1 1 d .
H39 H 0.9379 0.4350 0.5411 0.187 Uiso 1 1 calc R
C40 C 0.9544(6) 0.4737(5) 0.4697(6) 0.123(3) Uiso 1 1 d .
H40 H 0.9187 0.4511 0.4483 0.148 Uiso 1 1 calc R
C41 C 0.9942(7) 0.5194(6) 0.4410(6) 0.161(4) Uiso 1 1 d .
H41 H 0.9892 0.5331 0.3999 0.193 Uiso 1 1 calc R
C42 C 0.9757(5) 0.5625(4) 0.2241(4) 0.104(3) Uiso 1 1 d .
H42A H 0.9270 0.5491 0.2359 0.124 Uiso 1 1 calc R
H42B H 0.9936 0.5361 0.1911 0.124 Uiso 1 1 calc R
C43 C 0.9749(6) 0.6282(4) 0.2037(4) 0.125(3) Uiso 1 1 d .
H43A H 0.9250 0.6380 0.1904 0.151 Uiso 1 1 calc R
H43B H 1.0055 0.6315 0.1670 0.151 Uiso 1 1 calc R

loop_
_atom_site_aniso_label
_atom_site_aniso_U_11
_atom_site_aniso_U_22
_atom_site_aniso_U_33
_atom_site_aniso_U_23
_atom_site_aniso_U_13
_atom_site_aniso_U_12
Lu1 0.01629(10) 0.01842(11) 0.01651(10) -0.00382(8) -0.00014(7) 0.00240(8)
Lu2 0.01928(11) 0.01886(11) 0.02075(11) 0.00215(8) 0.00342(8) 0.00599(8)
Si1 0.0235(8) 0.0318(8) 0.0275(8) -0.0066(6) -0.0016(6) 0.0097(6)
Si2 0.0374(9) 0.0286(8) 0.0385(9) 0.0005(7) 0.0168(7) 0.0066(7)
N1 0.0136(19) 0.023(2) 0.020(2) 0.0007(16) -0.0035(16) -0.0011(16)
N2 0.023(2) 0.018(2) 0.023(2) 0.0064(16) 0.0039(17) 0.0024(16)
C1 0.021(3) 0.021(3) 0.020(2) -0.0046(19) 0.000(2) 0.0039(19)
C2 0.029(3) 0.017(2) 0.018(2) -0.0057(18) 0.003(2) 0.003(2)
C3 0.022(3) 0.021(3) 0.022(3) -0.0083(19) 0.002(2) 0.0003(19)
C4 0.026(3) 0.022(3) 0.020(2) -0.0064(19) 0.001(2) 0.008(2)
C5 0.025(3) 0.017(2) 0.017(2) -0.0053(18) 0.003(2) 0.0028(19)
C6 0.045(4) 0.030(3) 0.031(3) 0.002(2) 0.002(3) 0.000(2)
C7 0.031(3) 0.029(3) 0.043(3) -0.009(2) 0.000(3) -0.002(2)
C8 0.034(3) 0.035(3) 0.022(3) -0.007(2) -0.001(2) 0.009(2)
C9 0.030(3) 0.029(3) 0.025(3) 0.000(2) 0.009(2) 0.004(2)
C10 0.043(4) 0.038(3) 0.043(4) -0.006(3) -0.003(3) 0.019(3)
C11 0.037(4) 0.066(4) 0.041(4) -0.017(3) 0.000(3) 0.024(3)
C12 0.031(3) 0.055(4) 0.056(4) -0.006(3) -0.007(3) 0.002(3)
C13 0.024(3) 0.022(3) 0.031(3) -0.002(2) 0.007(2) 0.007(2)
C14 0.016(2) 0.024(3) 0.039(3) -0.002(2) 0.004(2) 0.006(2)
C15 0.026(3) 0.023(3) 0.031(3) -0.002(2) -0.002(2) 0.014(2)
C16 0.021(3) 0.019(2) 0.030(3) 0.002(2) 0.001(2) 0.010(2)
C17 0.017(2) 0.021(3) 0.031(3) 0.001(2) 0.002(2) 0.0096(19)
C18 0.031(3) 0.036(3) 0.069(5) -0.015(3) 0.006(3) -0.001(3)
C19 0.038(3) 0.043(4) 0.037(3) -0.006(3) -0.012(3) 0.013(3)
C20 0.037(3) 0.032(3) 0.036(3) 0.004(2) 0.004(3) 0.009(2)
C21 0.030(3) 0.040(3) 0.041(3) -0.005(3) 0.005(3) -0.001(2)
C22 0.035(3) 0.049(4) 0.055(4) 0.014(3) 0.013(3) 0.004(3)
C23 0.062(5) 0.073(5) 0.061(5) 0.013(4) 0.026(4) 0.045(4)
C24 0.085(6) 0.069(5) 0.062(5) -0.032(4) 0.045(4) -0.021(4)
C25 0.022(3) 0.037(3) 0.032(3) 0.004(2) -0.005(2) -0.006(2)
C26 0.019(3) 0.028(3) 0.024(3) -0.004(2) -0.002(2) -0.001(2)
C27 0.026(3) 0.042(3) 0.037(3) 0.000(3) -0.007(2) -0.010(2)
C28 0.024(3) 0.053(4) 0.053(4) -0.010(3) -0.010(3) -0.006(3)
C29 0.034(3) 0.049(4) 0.037(3) -0.013(3) -0.019(3) 0.013(3)
C30 0.043(3) 0.037(3) 0.025(3) -0.002(2) -0.006(2) 0.011(3)
C31 0.030(3) 0.025(3) 0.027(3) -0.004(2) 0.006(2) 0.000(2)
C32 0.042(3) 0.054(4) 0.025(3) -0.007(3) 0.010(3) -0.020(3)
C33 0.042(3) 0.023(3) 0.025(3) 0.006(2) 0.011(2) 0.007(2)
C34 0.044(3) 0.034(3) 0.030(3) 0.001(2) 0.007(3) 0.007(3)
C35 0.051(4) 0.056(4) 0.038(4) 0.009(3) -0.003(3) 0.018(3)
C36 0.076(5) 0.100(6) 0.031(4) 0.023(4) 0.008(4) 0.053(5)
C37 0.062(5) 0.121(7) 0.037(4) 0.040(4) 0.023(4) 0.036(5)
C38 0.046(4) 0.075(5) 0.036(4) 0.019(3) 0.014(3) 0.022(3)

loop_
_atom_type_symbol
_atom_type_description
_atom_type_scat_dispersion_real
_atom_type_scat_dispersion_imag
_atom_type_scat_source
C C 0.0033 0.0016 'International Tables Vol C Tables 4.2.6.8 and 6.1.1.4'
H H 0.0000 0.0000 'International Tables Vol C Tables 4.2.6.8 and 6.1.1.4'
N N 0.0061 0.0033 'International Tables Vol C Tables 4.2.6.8 and 6.1.1.4'
Si Si 0.0817 0.0704 'International Tables Vol C Tables 4.2.6.8 and 6.1.1.4'
Lu Lu -0.4720 5.8584 'International Tables Vol C Tables 4.2.6.8 and 6.1.1.4'
O O 0.0106 0.0060 'International Tables Vol C Tables 4.2.6.8 and 6.1.1.4'

loop_
_geom_angle_atom_site_label_1
_geom_angle_atom_site_label_2
_geom_angle_atom_site_label_3
_geom_angle
_geom_angle_site_symmetry_1
_geom_angle_site_symmetry_3
N1 Lu1 N2 82.07(13) . .
N1 Lu1 N1 85.11(13) . 2_755
N2 Lu1 N1 84.31(13) . 2_755
N1 Lu1 C1 142.76(13) . .
N2 Lu1 C1 135.08(13) . .
N1 Lu1 C1 99.02(13) 2_755 .
N1 Lu1 C5 147.62(14) . .
N2 Lu1 C5 112.74(13) . .
N1 Lu1 C5 123.60(13) 2_755 .
C1 Lu1 C5 31.40(13) . .
N1 Lu1 C2 111.93(13) . .
N2 Lu1 C2 163.44(13) . .
N1 Lu1 C2 105.03(13) 2_755 .
C1 Lu1 C2 31.14(13) . .
C5 Lu1 C2 50.71(13) . .
N1 Lu1 C3 100.11(13) . .
N2 Lu1 C3 142.35(14) . .
N1 Lu1 C3 133.30(14) 2_755 .
C1 Lu1 C3 50.97(14) . .
C5 Lu1 C3 50.26(13) . .
C2 Lu1 C3 30.12(14) . .
N1 Lu1 C4 117.64(14) . .
N2 Lu1 C4 116.14(14) . .
N1 Lu1 C4 150.14(13) 2_755 .
C1 Lu1 C4 51.12(14) . .
C5 Lu1 C4 30.20(13) . .
C2 Lu1 C4 50.23(14) . .
C3 Lu1 C4 30.48(13) . .
N1 Lu1 Lu1 43.09(9) . 2_755
N2 Lu1 Lu1 86.11(9) . 2_755
N1 Lu1 Lu1 42.56(9) 2_755 2_755
C1 Lu1 Lu1 125.85(10) . 2_755
C5 Lu1 Lu1 157.24(10) . 2_755
C2 Lu1 Lu1 110.07(10) . 2_755
C3 Lu1 Lu1 121.11(10) . 2_755
C4 Lu1 Lu1 150.71(10) . 2_755
N1 Lu1 Lu2 42.19(9) . .
N2 Lu1 Lu2 40.02(9) . .
N1 Lu1 Lu2 85.55(9) 2_755 .
C1 Lu1 Lu2 173.23(10) . .
C5 Lu1 Lu2 141.97(10) . .
C2 Lu1 Lu2 152.09(10) . .
C3 Lu1 Lu2 128.46(10) . .
C4 Lu1 Lu2 124.22(10) . .
Lu1 Lu1 Lu2 60.787(6) 2_755 .
N1 Lu1 Lu2 85.30(9) . 2_755
N2 Lu1 Lu2 42.83(10) . 2_755
N1 Lu1 Lu2 41.78(9) 2_755 2_755
C1 Lu1 Lu2 122.01(10) . 2_755
C5 Lu1 Lu2 125.54(10) . 2_755
C2 Lu1 Lu2 143.00(10) . 2_755
C3 Lu1 Lu2 172.72(10) . 2_755
C4 Lu1 Lu2 149.20(10) . 2_755
Lu1 Lu1 Lu2 60.044(8) 2_755 2_755
Lu2 Lu1 Lu2 58.762(11) . 2_755
N2 Lu2 N1 84.04(13) . .
N2 Lu2 N2 84.60(14) . 2_755
N1 Lu2 N2 83.89(13) . 2_755
N2 Lu2 C17 116.95(14) . .
N1 Lu2 C17 159.00(13) . .
N2 Lu2 C17 98.16(14) 2_755 .
N2 Lu2 C13 147.92(14) . .
N1 Lu2 C13 127.92(13) . .
N2 Lu2 C13 99.91(14) 2_755 .
C17 Lu2 C13 31.08(13) . .
N2 Lu2 C14 143.48(15) . .
N1 Lu2 C14 112.33(14) . .
N2 Lu2 C14 127.94(14) 2_755 .
C17 Lu2 C14 50.47(15) . .
C13 Lu2 C14 30.67(15) . .
N2 Lu2 C16 100.14(13) . .
N1 Lu2 C16 152.28(14) . .
N2 Lu2 C16 123.68(14) 2_755 .
C17 Lu2 C16 30.39(14) . .
C13 Lu2 C16 50.98(14) . .
C14 Lu2 C16 50.44(14) . .
N2 Lu2 C15 113.40(14) . .
N1 Lu2 C15 123.07(14) . .
N2 Lu2 C15 147.61(13) 2_755 .
C17 Lu2 C15 50.07(15) . .
C13 Lu2 C15 50.45(15) . .
C14 Lu2 C15 30.20(14) . .
C16 Lu2 C15 30.47(14) . .
N2 Lu2 Lu2 44.07(10) . 2_755
N1 Lu2 Lu2 86.98(9) . 2_755
N2 Lu2 Lu2 41.04(9) 2_755 2_755
C17 Lu2 Lu2 108.35(10) . 2_755
C13 Lu2 Lu2 128.74(11) . 2_755
C14 Lu2 Lu2 158.26(11) . 2_755
C16 Lu2 Lu2 115.17(10) . 2_755
C15 Lu2 Lu2 143.70(11) . 2_755
N2 Lu2 Lu1 42.21(9) . .
N1 Lu2 Lu1 41.97(9) . .
N2 Lu2 Lu1 84.92(9) 2_755 .
C17 Lu2 Lu1 158.82(10) . .
C13 Lu2 Lu1 168.68(10) . .
C14 Lu2 Lu1 140.45(11) . .
C16 Lu2 Lu1 133.89(10) . .
C15 Lu2 Lu1 126.76(10) . .
Lu2 Lu2 Lu1 60.994(8) 2_755 .
N2 Lu2 Lu1 86.27(10) . 2_755
N1 Lu2 Lu1 42.08(9) . 2_755
N2 Lu2 Lu1 42.10(9) 2_755 2_755
C17 Lu2 Lu1 134.20(11) . 2_755
C13 Lu2 Lu1 118.32(10) . 2_755
C14 Lu2 Lu1 128.16(11) . 2_755
C16 Lu2 Lu1 164.25(10) . 2_755
C15 Lu2 Lu1 155.98(11) . 2_755
Lu2 Lu2 Lu1 60.245(6) 2_755 2_755
Lu1 Lu2 Lu1 59.169(11) . 2_755
C10 Si1 C1 114.1(2) . .
C10 Si1 C12 108.2(3) . .
C1 Si1 C12 115.0(2) . .
C10 Si1 C11 105.8(3) . .
C1 Si1 C11 107.3(2) . .
C12 Si1 C11 105.6(3) . .
C22 Si2 C24 107.9(3) . .
C22 Si2 C13 115.4(2) . .
C24 Si2 C13 112.9(2) . .
C22 Si2 C23 105.5(3) . .
C24 Si2 C23 106.7(3) . .
C13 Si2 C23 107.8(3) . .
C25 N1 Lu1 122.7(3) . .
C25 N1 Lu2 127.3(3) . .
Lu1 N1 Lu2 95.84(13) . .
C25 N1 Lu1 113.2(3) . 2_755
Lu1 N1 Lu1 94.35(13) . 2_755
Lu2 N1 Lu1 96.14(13) . 2_755
C32 N2 Lu2 145.0(3) . .
C32 N2 Lu1 105.2(3) . .
Lu2 N2 Lu1 97.77(14) . .
C32 N2 Lu2 108.7(3) . 2_755
Lu2 N2 Lu2 94.89(14) . 2_755
Lu1 N2 Lu2 95.07(13) . 2_755
C43 O1 C43 90.4(9) . 2_755
C2 C1 C5 105.6(4) . .
C2 C1 Si1 125.5(3) . .
C5 C1 Si1 122.8(3) . .
C2 C1 Lu1 75.1(2) . .
C5 C1 Lu1 74.6(2) . .
Si1 C1 Lu1 137.4(2) . .
C3 C2 C1 109.2(4) . .
C3 C2 C6 123.6(4) . .
C1 C2 C6 126.7(4) . .
C3 C2 Lu1 75.9(3) . .
C1 C2 Lu1 73.7(2) . .
C6 C2 Lu1 123.3(3) . .
C2 C3 C4 108.3(4) . .
C2 C3 C7 126.2(4) . .
C4 C3 C7 124.0(4) . .
C2 C3 Lu1 74.0(3) . .
C4 C3 Lu1 74.9(3) . .
C7 C3 Lu1 128.1(3) . .
C5 C4 C3 107.8(4) . .
C5 C4 C8 126.2(4) . .
C3 C4 C8 124.8(4) . .
C5 C4 Lu1 73.3(2) . .
C3 C4 Lu1 74.6(3) . .
C8 C4 Lu1 127.8(3) . .
C4 C5 C1 109.2(4) . .
C4 C5 C9 124.8(4) . .
C1 C5 C9 125.4(4) . .
C4 C5 Lu1 76.5(2) . .
C1 C5 Lu1 74.0(2) . .
C9 C5 Lu1 123.6(3) . .
C14 C13 C17 106.3(4) . .
C14 C13 Si2 121.3(4) . .
C17 C13 Si2 126.0(4) . .
C14 C13 Lu2 74.8(3) . .
C17 C13 Lu2 74.1(2) . .
Si2 C13 Lu2 139.0(2) . .
C15 C14 C13 109.2(4) . .
C15 C14 C18 122.8(5) . .
C13 C14 C18 127.3(5) . .
C15 C14 Lu2 76.7(3) . .
C13 C14 Lu2 74.5(3) . .
C18 C14 Lu2 122.9(3) . .
C14 C15 C16 107.6(4) . .
C14 C15 C19 124.9(5) . .
C16 C15 C19 125.9(5) . .
C14 C15 Lu2 73.1(3) . .
C16 C15 Lu2 73.1(3) . .
C19 C15 Lu2 130.7(3) . .
C17 C16 C15 107.8(4) . .
C17 C16 C20 126.6(5) . .
C15 C16 C20 124.9(5) . .
C17 C16 Lu2 74.1(3) . .
C15 C16 Lu2 76.4(3) . .
C20 C16 Lu2 123.1(3) . .
C16 C17 C13 109.0(4) . .
C16 C17 C21 123.1(4) . .
C13 C17 C21 127.6(4) . .
C16 C17 Lu2 75.5(3) . .
C13 C17 Lu2 74.8(3) . .
C21 C17 Lu2 121.3(3) . .
N1 C25 C26 118.4(4) . .
C31 C26 C27 118.6(5) . .
C31 C26 C25 122.7(4) . .
C27 C26 C25 118.6(4) . .
C28 C27 C26 121.0(5) . .
C29 C28 C27 120.0(5) . .
C30 C29 C28 119.6(5) . .
C29 C30 C31 120.3(5) . .
C26 C31 C30 120.5(5) . .
N2 C32 C33 120.3(4) . .
C34 C33 C38 118.4(5) . .
C34 C33 C32 123.7(5) . .
C38 C33 C32 117.9(5) . .
C33 C34 C35 120.7(5) . .
C36 C35 C34 120.2(6) . .
C37 C36 C35 119.4(6) . .
C36 C37 C38 120.4(6) . .
C37 C38 C33 120.8(6) . .
C41 C39 C40 138.7(17) 5_766 .
C41 C39 C40 43.4(9) 5_766 5_766
C40 C39 C40 95.3(11) . 5_766
C39 C40 C41 116.0(12) . .
C39 C40 C39 84.7(11) . 5_766
C41 C40 C39 31.4(6) . 5_766
C39 C41 C40 105.2(13) 5_766 .
C42 C42 C43 103.4(5) 2_755 .
C42 C43 O1 119.0(8) . .

loop_
_geom_bond_atom_site_label_1
_geom_bond_atom_site_label_2
_geom_bond_distance
_geom_bond_site_symmetry_2
Lu1 N1 2.270(3) .
Lu1 N2 2.290(4) .
Lu1 N1 2.293(4) 2_755
Lu1 C1 2.679(4) .
Lu1 C5 2.686(4) .
Lu1 C2 2.698(4) .
Lu1 C3 2.722(4) .
Lu1 C4 2.727(5) .
Lu1 Lu1 3.3470(6) 2_755
Lu1 Lu2 3.3771(4) .
Lu1 Lu2 3.4021(4) 2_755
Lu2 N2 2.192(4) .
Lu2 N1 2.280(4) .
Lu2 N2 2.322(4) 2_755
Lu2 C17 2.680(4) .
Lu2 C13 2.690(4) .
Lu2 C14 2.693(5) .
Lu2 C16 2.698(4) .
Lu2 C15 2.741(5) .
Lu2 Lu2 3.3260(6) 2_755
Lu2 Lu1 3.4021(4) 2_755
Si1 C10 1.871(5) .
Si1 C1 1.874(5) .
Si1 C12 1.877(6) .
Si1 C11 1.880(5) .
Si2 C22 1.874(5) .
Si2 C24 1.884(6) .
Si2 C13 1.886(5) .
Si2 C23 1.890(6) .
N1 C25 1.483(6) .
N1 Lu1 2.293(4) 2_755
N2 C32 1.480(6) .
N2 Lu2 2.322(4) 2_755
O1 C43 1.527(10) .
O1 C43 1.527(10) 2_755
C1 C2 1.443(6) .
C1 C5 1.452(6) .
C2 C3 1.408(6) .
C2 C6 1.512(6) .
C3 C4 1.432(6) .
C3 C7 1.524(6) .
C4 C5 1.411(6) .
C4 C8 1.505(6) .
C5 C9 1.513(6) .
C13 C14 1.424(7) .
C13 C17 1.439(6) .
C14 C15 1.416(7) .
C14 C18 1.528(7) .
C15 C16 1.430(7) .
C15 C19 1.512(7) .
C16 C17 1.410(6) .
C16 C20 1.512(6) .
C17 C21 1.514(7) .
C25 C26 1.513(7) .
C26 C31 1.373(6) .
C26 C27 1.397(6) .
C27 C28 1.388(7) .
C28 C29 1.387(8) .
C29 C30 1.373(7) .
C30 C31 1.410(7) .
C32 C33 1.528(7) .
C33 C34 1.377(7) .
C33 C38 1.392(7) .
C34 C35 1.394(8) .
C35 C36 1.380(8) .
C36 C37 1.372(10) .
C37 C38 1.383(8) .
C39 C41 1.046(14) 5_766
C39 C40 1.216(13) .
C39 C40 1.940(13) 5_766
C40 C41 1.382(13) .
C40 C39 1.940(13) 5_766
C41 C39 1.046(14) 5_766
C42 C42 1.405(16) 2_755
C42 C43 1.499(10) .
